data_1566918
loop_
_publ_author_name
'Chen, Wei-An'
'Chen, Yu-Hsin'
'Hsieh, Chiao-Yun'
'Hung, Pi-Fang'
'Chen, Chiao-Wen'
'Chen, Chien-Hung'
'Lin, Jung-Lee'
'Cheng, Ting-Jen R.'
'Hsu, Tsui-Ling'
'Wu, Ying-Ta'
'Shen, Chia-Ning'
'Cheng, Wei-Chieh'

_publ_section_title
;
 Harnessing natural-product-inspired combinatorial chemistry and
 computation-guided synthesis to develop N-glycan modulators as anticancer
 agents
;
_journal_name_full 'Chemical Science'
_journal_paper_doi 10.1039/D1SC05894K
_journal_year 2022
_chemical_absolute_configuration unk
_chemical_formula_moiety 'C22 H38 N2 O7'
_chemical_formula_sum 'C22 H38 N2 O7'
_chemical_formula_weight 442.54
_space_group_IT_number 19
_space_group_name_Hall 'P 2ac 2ab'
_space_group_name_H-M_alt 'P 21 21 21'
_symmetry_cell_setting orthorhombic
_symmetry_Int_Tables_number 19
_symmetry_space_group_name_Hall 'P 2ac 2ab'
_symmetry_space_group_name_H-M 'P 21 21 21'
_atom_sites_solution_hydrogens mixed
_audit_update_record
;
2021-10-17 deposited with the CCDC.	2022-05-04 downloaded from the CCDC.
;
_cell_angle_alpha 90
_cell_angle_beta 90
_cell_angle_gamma 90
_cell_formula_units_Z 4
_cell_length_a 9.6080(3)
_cell_length_b 13.2461(5)
_cell_length_c 20.0321(6)
_cell_measurement_reflns_used 9945
_cell_measurement_temperature 100.0(2)
_cell_measurement_theta_max 26.47
_cell_measurement_theta_min 2.35
_cell_volume 2549.46(15)
_computing_cell_refinement 'APEX3 v2015.9-0 (Bruker AXS)'
_computing_data_collection 'Bruker Instrument Service v2012.12.0.3'
_computing_data_reduction 'SAINT V8.35A (Bruker AXS Inc., 2015)'
_computing_molecular_graphics 'shelXle (C.B. Huebschle, rev 740)'
_computing_publication_material 'WinGX publication routines (Farrugia, 2014)'
_computing_structure_refinement 'SHELXL-2016/6 (Sheldrick, 2016)'
_computing_structure_solution 'SHELXT 2014/5 (Sheldrick, 2014)'
_diffrn_ambient_temperature 100.0(2)
_diffrn_measured_fraction_theta_full 1
_diffrn_measured_fraction_theta_max 0.999
_diffrn_measurement_device_type 'Bruker APEX-II CCD'
_diffrn_measurement_method '\f and \w scans'
_diffrn_radiation_monochromator graphite
_diffrn_radiation_type MoK\a
_diffrn_radiation_wavelength 0.71073
_diffrn_reflns_av_R_equivalents 0.0599
_diffrn_reflns_av_unetI/netI 0.0318
_diffrn_reflns_Laue_measured_fraction_full 1
_diffrn_reflns_Laue_measured_fraction_max 0.999
_diffrn_reflns_limit_h_max 12
_diffrn_reflns_limit_h_min -12
_diffrn_reflns_limit_k_max 17
_diffrn_reflns_limit_k_min -17
_diffrn_reflns_limit_l_max 25
_diffrn_reflns_limit_l_min -25
_diffrn_reflns_number 47973
_diffrn_reflns_point_group_measured_fraction_full 1
_diffrn_reflns_point_group_measured_fraction_max 0.999
_diffrn_reflns_theta_full 25.242
_diffrn_reflns_theta_max 27.141
_diffrn_reflns_theta_min 1.843
_diffrn_standards_number 0
_exptl_absorpt_coefficient_mu 0.085
_exptl_absorpt_correction_T_max 1
_exptl_absorpt_correction_T_min 0.9259
_exptl_absorpt_correction_type numerical
_exptl_absorpt_process_details 'Bruker SADABS, 1996'
_exptl_crystal_colour colourless
_exptl_crystal_density_diffrn 1.153
_exptl_crystal_density_meas ?
_exptl_crystal_density_method 'not measured'
_exptl_crystal_description prism
_exptl_crystal_F_000 960
_exptl_crystal_size_max 0.528
_exptl_crystal_size_mid 0.482
_exptl_crystal_size_min 0.402
_refine_diff_density_max 0.169
_refine_diff_density_min -0.195
_refine_diff_density_rms 0.055
_refine_ls_abs_structure_details
;
 Flack x determined using 2072 quotients [(I+)-(I-)]/[(I+)+(I-)]
 (Parsons, Flack and Wagner, Acta Cryst. B69 (2013) 249-259).
;
_refine_ls_abs_structure_Flack -0.3(3)
_refine_ls_extinction_method none
_refine_ls_goodness_of_fit_ref 1.024
_refine_ls_hydrogen_treatment mixed
_refine_ls_matrix_type full
_refine_ls_number_parameters 296
_refine_ls_number_reflns 5632
_refine_ls_number_restraints 0
_refine_ls_restrained_S_all 1.024
_refine_ls_R_factor_all 0.0391
_refine_ls_R_factor_gt 0.0345
_refine_ls_shift/su_max 0
_refine_ls_shift/su_mean 0
_refine_ls_structure_factor_coef Fsqd
_refine_ls_weighting_details 'w=1/[\s^2^(Fo^2^)+(0.0381P)^2^+0.4473P] where P=(Fo^2^+2Fc^2^)/3'
_refine_ls_weighting_scheme calc
_refine_ls_wR_factor_gt 0.0797
_refine_ls_wR_factor_ref 0.0824
_reflns_Friedel_coverage 0.772
_reflns_Friedel_fraction_full 1
_reflns_Friedel_fraction_max 0.999
_reflns_number_gt 5158
_reflns_number_total 5632
_reflns_threshold_expression 'I > 2\s(I)'
_cod_data_source_file d1sc05894k2.cif
_cod_data_source_block i17332
_cod_depositor_comments
;
The following automatic conversions were performed:

data item '_exptl_crystal_density_meas' value 'none' was changed to
'?' -- the value is perceived as not measured.

Automatic conversion script
Id: cif_fix_values 7556 2019-12-06 15:28:31Z antanas 
;
_cod_database_code 1566918
_shelx_estimated_absorpt_t_min 0.956
_shelx_estimated_absorpt_t_max 0.967

loop_
_symmetry_equiv_pos_as_xyz
'x, y, z'
'-x+1/2, -y, z+1/2'
'-x, y+1/2, -z+1/2'
'x+1/2, -y+1/2, -z'

loop_
_atom_site_label
_atom_site_type_symbol
_atom_site_fract_x
_atom_site_fract_y
_atom_site_fract_z
_atom_site_U_iso_or_equiv
_atom_site_adp_type
_atom_site_occupancy
_atom_site_site_symmetry_order
_atom_site_calc_flag
_atom_site_refinement_flags_posn
_atom_site_refinement_flags_adp
_atom_site_refinement_flags_occupancy
_atom_site_disorder_assembly
_atom_site_disorder_group
O1 O 0.44946(16) 0.74253(11) 0.89296(6) 0.0312(3) Uani 1 1 d . . . . .
O2 O 0.23385(15) 0.79597(10) 0.87156(6) 0.0261(3) Uani 1 1 d . . . . .
H2A H 0.364(2) 0.8767(19) 0.6758(11) 0.026(6) Uiso 1 1 d . . . . .
O3 O 0.16389(13) 0.55430(10) 0.71624(7) 0.0224(3) Uani 1 1 d . . . . .
O4 O 0.37492(14) 0.48098(10) 0.72257(7) 0.0269(3) Uani 1 1 d . . . . .
O5 O 0.61325(14) 0.51501(10) 0.77306(7) 0.0243(3) Uani 1 1 d . . . . .
H5 H 0.530(3) 0.497(2) 0.7520(15) 0.055(8) Uiso 1 1 d . . . . .
O6 O 0.53867(15) 0.83771(11) 0.60702(7) 0.0299(3) Uani 1 1 d . . . . .
O7 O 0.42595(15) 0.68668(11) 0.60395(7) 0.0288(3) Uani 1 1 d . . . . .
N1 N 0.33404(15) 0.63985(11) 0.76355(7) 0.0176(3) Uani 1 1 d . . . . .
N2 N 0.34821(17) 0.81884(12) 0.66548(8) 0.0215(3) Uani 1 1 d . . . . .
C1 C 0.47815(18) 0.67090(13) 0.78129(9) 0.0173(3) Uani 1 1 d . . . . .
H1 H 0.527028 0.691381 0.739351 0.021 Uiso 1 1 calc R U . . .
C2 C 0.4527(2) 0.76622(13) 0.82324(9) 0.0208(4) Uani 1 1 d . . . . .
H2 H 0.522668 0.82 0.813147 0.025 Uiso 1 1 calc R U . . .
C3 C 0.30324(19) 0.80223(13) 0.80878(8) 0.0192(4) Uani 1 1 d . . . . .
H3 H 0.301784 0.872494 0.790536 0.023 Uiso 1 1 calc R U . . .
C4 C 0.23948(19) 0.72744(13) 0.76049(9) 0.0184(4) Uani 1 1 d . . . . .
H4 H 0.145792 0.706845 0.777448 0.022 Uiso 1 1 calc R U . . .
C5 C 0.3386(2) 0.79899(16) 0.92132(9) 0.0293(5) Uani 1 1 d . . . . .
C6 C 0.56871(19) 0.59247(13) 0.81720(9) 0.0193(4) Uani 1 1 d . . . . .
H6 H 0.515529 0.562237 0.85517 0.023 Uiso 1 1 calc R U . . .
C7 C 0.7030(2) 0.63956(15) 0.84306(11) 0.0267(4) Uani 1 1 d . . . . .
H7A H 0.757192 0.666551 0.805018 0.032 Uiso 1 1 calc R U . . .
H7AB H 0.680188 0.696541 0.873113 0.032 Uiso 1 1 calc R U . . .
C8 C 0.7891(2) 0.56396(16) 0.88002(10) 0.0302(5) Uani 1 1 d . . . . .
H8 H 0.743961 0.526501 0.914184 0.036 Uiso 1 1 calc R U . . .
C9 C 0.9210(3) 0.5446(2) 0.86964(13) 0.0457(6) Uani 1 1 d . . . . .
H9A H 0.970485 0.580213 0.835991 0.055 Uiso 1 1 calc R U . . .
H9B H 0.967207 0.495025 0.895753 0.055 Uiso 1 1 calc R U . . .
C10 C 0.29811(19) 0.55305(14) 0.73280(9) 0.0199(4) Uani 1 1 d . . . . .
C11 C 0.1019(2) 0.47192(14) 0.67682(10) 0.0261(4) Uani 1 1 d . . . . .
C12 C 0.0990(2) 0.37615(16) 0.71810(13) 0.0373(5) Uani 1 1 d . . . . .
H12A H 0.047217 0.323806 0.694037 0.056 Uiso 1 1 calc R U . . .
H12B H 0.053404 0.389667 0.760945 0.056 Uiso 1 1 calc R U . . .
H12C H 0.194434 0.353001 0.726033 0.056 Uiso 1 1 calc R U . . .
C13 C 0.1794(2) 0.45964(18) 0.61159(11) 0.0371(5) Uani 1 1 d . . . . .
H13A H 0.123227 0.419304 0.580673 0.056 Uiso 1 1 calc R U . . .
H13B H 0.268196 0.425416 0.619804 0.056 Uiso 1 1 calc R U . . .
H13C H 0.197003 0.526248 0.592043 0.056 Uiso 1 1 calc R U . . .
C14 C -0.0442(2) 0.51116(18) 0.66516(13) 0.0370(5) Uani 1 1 d . . . . .
H14A H -0.039664 0.575434 0.641024 0.056 Uiso 1 1 calc R U . . .
H14B H -0.090561 0.521439 0.708191 0.056 Uiso 1 1 calc R U . . .
H14C H -0.09679 0.462001 0.638704 0.056 Uiso 1 1 calc R U . . .
C15 C 0.2860(3) 0.74418(19) 0.98200(10) 0.0453(6) Uani 1 1 d . . . . .
H15A H 0.204581 0.779553 0.999895 0.068 Uiso 1 1 calc R U . . .
H15B H 0.359354 0.742117 1.01598 0.068 Uiso 1 1 calc R U . . .
H15C H 0.259855 0.675143 0.969683 0.068 Uiso 1 1 calc R U . . .
C16 C 0.3841(3) 0.90650(17) 0.93576(11) 0.0347(5) Uani 1 1 d . . . . .
H16A H 0.416773 0.938213 0.894437 0.052 Uiso 1 1 calc R U . . .
H16B H 0.459677 0.905876 0.968609 0.052 Uiso 1 1 calc R U . . .
H16C H 0.305169 0.944858 0.953577 0.052 Uiso 1 1 calc R U . . .
C17 C 0.22371(18) 0.77036(14) 0.68994(9) 0.0206(4) Uani 1 1 d . . . . .
H17A H 0.198207 0.714886 0.659164 0.025 Uiso 1 1 calc R U . . .
H17B H 0.146584 0.819918 0.689753 0.025 Uiso 1 1 calc R U . . .
C18 C 0.43679(19) 0.77238(14) 0.62347(9) 0.0219(4) Uani 1 1 d . . . . .
C19 C 0.6580(2) 0.8054(2) 0.56718(11) 0.0338(5) Uani 1 1 d . . . . .
C20 C 0.7355(3) 0.7231(2) 0.60403(16) 0.0568(8) Uani 1 1 d . . . . .
H20A H 0.676505 0.662987 0.607299 0.085 Uiso 1 1 calc R U . . .
H20B H 0.759404 0.746724 0.648956 0.085 Uiso 1 1 calc R U . . .
H20C H 0.820948 0.706312 0.579697 0.085 Uiso 1 1 calc R U . . .
C21 C 0.6115(3) 0.7734(2) 0.49851(12) 0.0514(7) Uani 1 1 d . . . . .
H21A H 0.551482 0.825668 0.479315 0.077 Uiso 1 1 calc R U . . .
H21B H 0.559614 0.709837 0.501688 0.077 Uiso 1 1 calc R U . . .
H21C H 0.693126 0.763724 0.469879 0.077 Uiso 1 1 calc R U . . .
C22 C 0.7437(3) 0.9014(2) 0.56340(13) 0.0506(7) Uani 1 1 d . . . . .
H22A H 0.827994 0.888832 0.537101 0.076 Uiso 1 1 calc R U . . .
H22B H 0.769863 0.922597 0.608559 0.076 Uiso 1 1 calc R U . . .
H22C H 0.688763 0.954714 0.542091 0.076 Uiso 1 1 calc R U . . .

loop_
_atom_site_aniso_label
_atom_site_aniso_U_11
_atom_site_aniso_U_22
_atom_site_aniso_U_33
_atom_site_aniso_U_23
_atom_site_aniso_U_13
_atom_site_aniso_U_12
O1 0.0471(9) 0.0288(7) 0.0176(6) -0.0044(6) -0.0047(6) 0.0155(7)
O2 0.0351(8) 0.0250(7) 0.0183(6) -0.0023(5) 0.0067(6) 0.0012(6)
O3 0.0195(6) 0.0192(6) 0.0286(7) -0.0046(5) -0.0011(5) -0.0014(5)
O4 0.0249(7) 0.0188(6) 0.0370(7) -0.0085(6) -0.0063(6) 0.0042(5)
O5 0.0242(7) 0.0199(7) 0.0288(7) -0.0063(6) -0.0043(6) 0.0048(5)
O6 0.0260(7) 0.0333(8) 0.0303(7) 0.0010(6) 0.0054(6) -0.0065(6)
O7 0.0297(7) 0.0267(7) 0.0301(7) -0.0057(6) 0.0045(6) 0.0003(6)
N1 0.0194(7) 0.0134(7) 0.0198(7) -0.0008(6) -0.0007(6) 0.0023(6)
N2 0.0264(8) 0.0158(8) 0.0222(8) -0.0001(6) 0.0016(6) -0.0024(7)
C1 0.0189(8) 0.0142(8) 0.0187(8) -0.0018(7) -0.0011(7) 0.0006(7)
C2 0.0278(9) 0.0153(8) 0.0193(8) -0.0021(7) -0.0036(7) 0.0026(7)
C3 0.0254(9) 0.0146(8) 0.0176(8) 0.0009(7) 0.0044(7) 0.0025(7)
C4 0.0196(8) 0.0149(8) 0.0208(8) 0.0000(7) 0.0022(7) 0.0019(7)
C5 0.0463(13) 0.0227(10) 0.0189(9) -0.0023(8) 0.0002(8) 0.0099(9)
C6 0.0235(9) 0.0152(8) 0.0194(8) -0.0020(7) -0.0015(7) 0.0026(7)
C7 0.0267(10) 0.0221(9) 0.0312(10) -0.0041(8) -0.0093(8) 0.0020(8)
C8 0.0340(11) 0.0289(10) 0.0277(10) -0.0064(9) -0.0118(9) 0.0045(9)
C9 0.0383(13) 0.0543(15) 0.0446(13) -0.0077(12) -0.0130(11) 0.0137(12)
C10 0.0227(9) 0.0181(9) 0.0188(8) 0.0004(7) 0.0001(7) 0.0002(7)
C11 0.0243(9) 0.0205(9) 0.0334(10) -0.0064(8) -0.0030(8) -0.0064(8)
C12 0.0319(11) 0.0242(11) 0.0557(14) 0.0020(10) 0.0011(11) -0.0068(9)
C13 0.0391(12) 0.0420(13) 0.0302(11) -0.0128(10) -0.0050(10) -0.0019(10)
C14 0.0260(11) 0.0327(11) 0.0525(13) -0.0065(10) -0.0091(10) -0.0041(9)
C15 0.0815(19) 0.0318(12) 0.0227(10) 0.0014(10) 0.0084(11) 0.0097(13)
C16 0.0494(14) 0.0271(11) 0.0277(10) -0.0093(9) -0.0030(10) 0.0063(10)
C17 0.0186(8) 0.0211(9) 0.0221(9) 0.0014(7) -0.0015(7) 0.0029(7)
C18 0.0223(9) 0.0259(10) 0.0174(8) 0.0035(7) -0.0034(7) 0.0000(7)
C19 0.0209(10) 0.0511(14) 0.0294(10) 0.0043(10) 0.0027(8) -0.0018(10)
C20 0.0285(12) 0.078(2) 0.0640(17) 0.0197(16) 0.0053(12) 0.0110(13)
C21 0.0414(14) 0.084(2) 0.0286(11) -0.0065(12) 0.0103(10) -0.0131(14)
C22 0.0342(13) 0.0753(19) 0.0423(13) 0.0079(13) 0.0045(11) -0.0209(13)

loop_
_atom_type_symbol
_atom_type_description
_atom_type_scat_dispersion_real
_atom_type_scat_dispersion_imag
_atom_type_scat_source
C C 0.0033 0.0016 'International Tables Vol C Tables 4.2.6.8 and 6.1.1.4'
H H 0 0 'International Tables Vol C Tables 4.2.6.8 and 6.1.1.4'
N N 0.0061 0.0033 'International Tables Vol C Tables 4.2.6.8 and 6.1.1.4'
O O 0.0106 0.006 'International Tables Vol C Tables 4.2.6.8 and 6.1.1.4'

loop_
_exptl_crystal_face_index_h
_exptl_crystal_face_index_k
_exptl_crystal_face_index_l
_exptl_crystal_face_perp_dist
1 0 0 0.241
-1 0 0 0.162
-1 0 1 0.142
1 0 -1 0.251
0 0 1 0.185
0 0 -1 0.201
-1 1 1 0.229
1 -1 -1 0.268
1 -1 0 0.258
1 -1 1 0.274
-1 1 -1 0.278
0 1 1 0.225
0 -1 -1 0.273
0 1 0 0.222
0 -1 0 0.264
0 1 -1 0.254
1 1 1 0.25
-1 -1 -1 0.253
1 1 0 0.263
-1 -1 0 0.248
1 1 -1 0.266
-1 -1 1 0.255
1 0 1 0.206
-1 0 -1 0.22

loop_
_geom_angle_atom_site_label_1
_geom_angle_atom_site_label_2
_geom_angle_atom_site_label_3
_geom_angle
_geom_angle_site_symmetry_1
_geom_angle_site_symmetry_3
_geom_angle_publ_flag
C5 O1 C2 106.93(14) . . ?
C5 O2 C3 106.65(14) . . ?
C10 O3 C11 121.06(15) . . ?
C6 O5 H5 102.2(18) . . ?
C18 O6 C19 121.04(16) . . ?
C10 N1 C4 119.59(14) . . ?
C10 N1 C1 125.65(14) . . ?
C4 N1 C1 111.46(13) . . ?
C18 N2 C17 122.20(16) . . ?
C18 N2 H2A 118.1(16) . . ?
C17 N2 H2A 119.6(16) . . ?
N1 C1 C6 116.92(14) . . ?
N1 C1 C2 102.11(13) . . ?
C6 C1 C2 112.98(14) . . ?
N1 C1 H1 108.1 . . ?
C6 C1 H1 108.1 . . ?
C2 C1 H1 108.1 . . ?
O1 C2 C1 110.90(14) . . ?
O1 C2 C3 103.35(14) . . ?
C1 C2 C3 107.45(14) . . ?
O1 C2 H2 111.6 . . ?
C1 C2 H2 111.6 . . ?
C3 C2 H2 111.6 . . ?
O2 C3 C4 109.65(14) . . ?
O2 C3 C2 104.60(14) . . ?
C4 C3 C2 107.14(14) . . ?
O2 C3 H3 111.7 . . ?
C4 C3 H3 111.7 . . ?
C2 C3 H3 111.7 . . ?
N1 C4 C3 103.82(14) . . ?
N1 C4 C17 113.04(14) . . ?
C3 C4 C17 112.76(14) . . ?
N1 C4 H4 109 . . ?
C3 C4 H4 109 . . ?
C17 C4 H4 109 . . ?
O2 C5 O1 103.68(14) . . ?
O2 C5 C15 108.4(2) . . ?
O1 C5 C15 108.74(18) . . ?
O2 C5 C16 111.41(16) . . ?
O1 C5 C16 110.79(19) . . ?
C15 C5 C16 113.31(17) . . ?
O5 C6 C7 104.61(15) . . ?
O5 C6 C1 111.60(14) . . ?
C7 C6 C1 111.25(15) . . ?
O5 C6 H6 109.8 . . ?
C7 C6 H6 109.8 . . ?
C1 C6 H6 109.8 . . ?
C8 C7 C6 111.27(17) . . ?
C8 C7 H7A 109.4 . . ?
C6 C7 H7A 109.4 . . ?
C8 C7 H7AB 109.4 . . ?
C6 C7 H7AB 109.4 . . ?
H7A C7 H7AB 108 . . ?
C9 C8 C7 126.0(2) . . ?
C9 C8 H8 117 . . ?
C7 C8 H8 117 . . ?
C8 C9 H9A 120 . . ?
C8 C9 H9B 120 . . ?
H9A C9 H9B 120 . . ?
O4 C10 O3 123.50(17) . . ?
O4 C10 N1 125.93(17) . . ?
O3 C10 N1 110.54(15) . . ?
O3 C11 C13 110.10(16) . . ?
O3 C11 C12 109.59(16) . . ?
C13 C11 C12 112.99(18) . . ?
O3 C11 C14 101.72(15) . . ?
C13 C11 C14 111.09(18) . . ?
C12 C11 C14 110.77(18) . . ?
C11 C12 H12A 109.5 . . ?
C11 C12 H12B 109.5 . . ?
H12A C12 H12B 109.5 . . ?
C11 C12 H12C 109.5 . . ?
H12A C12 H12C 109.5 . . ?
H12B C12 H12C 109.5 . . ?
C11 C13 H13A 109.5 . . ?
C11 C13 H13B 109.5 . . ?
H13A C13 H13B 109.5 . . ?
C11 C13 H13C 109.5 . . ?
H13A C13 H13C 109.5 . . ?
H13B C13 H13C 109.5 . . ?
C11 C14 H14A 109.5 . . ?
C11 C14 H14B 109.5 . . ?
H14A C14 H14B 109.5 . . ?
C11 C14 H14C 109.5 . . ?
H14A C14 H14C 109.5 . . ?
H14B C14 H14C 109.5 . . ?
C5 C15 H15A 109.5 . . ?
C5 C15 H15B 109.5 . . ?
H15A C15 H15B 109.5 . . ?
C5 C15 H15C 109.5 . . ?
H15A C15 H15C 109.5 . . ?
H15B C15 H15C 109.5 . . ?
C5 C16 H16A 109.5 . . ?
C5 C16 H16B 109.5 . . ?
H16A C16 H16B 109.5 . . ?
C5 C16 H16C 109.5 . . ?
H16A C16 H16C 109.5 . . ?
H16B C16 H16C 109.5 . . ?
N2 C17 C4 113.37(15) . . ?
N2 C17 H17A 108.9 . . ?
C4 C17 H17A 108.9 . . ?
N2 C17 H17B 108.9 . . ?
C4 C17 H17B 108.9 . . ?
H17A C17 H17B 107.7 . . ?
O7 C18 N2 125.38(18) . . ?
O7 C18 O6 126.04(18) . . ?
N2 C18 O6 108.58(16) . . ?
O6 C19 C21 110.37(17) . . ?
O6 C19 C20 109.33(18) . . ?
C21 C19 C20 112.8(2) . . ?
O6 C19 C22 102.01(19) . . ?
C21 C19 C22 110.6(2) . . ?
C20 C19 C22 111.2(2) . . ?
C19 C20 H20A 109.5 . . ?
C19 C20 H20B 109.5 . . ?
H20A C20 H20B 109.5 . . ?
C19 C20 H20C 109.5 . . ?
H20A C20 H20C 109.5 . . ?
H20B C20 H20C 109.5 . . ?
C19 C21 H21A 109.5 . . ?
C19 C21 H21B 109.5 . . ?
H21A C21 H21B 109.5 . . ?
C19 C21 H21C 109.5 . . ?
H21A C21 H21C 109.5 . . ?
H21B C21 H21C 109.5 . . ?
C19 C22 H22A 109.5 . . ?
C19 C22 H22B 109.5 . . ?
H22A C22 H22B 109.5 . . ?
C19 C22 H22C 109.5 . . ?
H22A C22 H22C 109.5 . . ?
H22B C22 H22C 109.5 . . ?

loop_
_geom_bond_atom_site_label_1
_geom_bond_atom_site_label_2
_geom_bond_distance
_geom_bond_site_symmetry_2
_geom_bond_publ_flag
O1 C5 1.420(2) . ?
O1 C2 1.432(2) . ?
O2 C5 1.417(2) . ?
O2 C3 1.426(2) . ?
O3 C10 1.332(2) . ?
O3 C11 1.473(2) . ?
O4 C10 1.224(2) . ?
O5 C6 1.421(2) . ?
O5 H5 0.93(3) . ?
O6 C18 1.347(2) . ?
O6 C19 1.461(2) . ?
O7 C18 1.205(2) . ?
N1 C10 1.349(2) . ?
N1 C4 1.475(2) . ?
N1 C1 1.488(2) . ?
N2 C18 1.346(2) . ?
N2 C17 1.443(2) . ?
N2 H2A 0.81(3) . ?
C1 C6 1.534(2) . ?
C1 C2 1.536(2) . ?
C1 H1 1 . ?
C2 C3 1.541(3) . ?
C2 H2 1 . ?
C3 C4 1.514(2) . ?
C3 H3 1 . ?
C4 C17 1.531(2) . ?
C4 H4 1 . ?
C5 C15 1.503(3) . ?
C5 C16 1.517(3) . ?
C6 C7 1.523(3) . ?
C6 H6 1 . ?
C7 C8 1.495(3) . ?
C7 H7A 0.99 . ?
C7 H7AB 0.99 . ?
C8 C9 1.310(3) . ?
C8 H8 0.95 . ?
C9 H9A 0.95 . ?
C9 H9B 0.95 . ?
C11 C13 1.513(3) . ?
C11 C12 1.515(3) . ?
C11 C14 1.515(3) . ?
C12 H12A 0.98 . ?
C12 H12B 0.98 . ?
C12 H12C 0.98 . ?
C13 H13A 0.98 . ?
C13 H13B 0.98 . ?
C13 H13C 0.98 . ?
C14 H14A 0.98 . ?
C14 H14B 0.98 . ?
C14 H14C 0.98 . ?
C15 H15A 0.98 . ?
C15 H15B 0.98 . ?
C15 H15C 0.98 . ?
C16 H16A 0.98 . ?
C16 H16B 0.98 . ?
C16 H16C 0.98 . ?
C17 H17A 0.99 . ?
C17 H17B 0.99 . ?
C19 C21 1.508(3) . ?
C19 C20 1.513(4) . ?
C19 C22 1.517(4) . ?
C20 H20A 0.98 . ?
C20 H20B 0.98 . ?
C20 H20C 0.98 . ?
C21 H21A 0.98 . ?
C21 H21B 0.98 . ?
C21 H21C 0.98 . ?
C22 H22A 0.98 . ?
C22 H22B 0.98 . ?
C22 H22C 0.98 . ?
